data_7206609
loop_
_publ_author_name
'Fern\'andez de Luis, Roberto'
'Urtiaga, M. Karmele'
'Mesa, Jos\'e L.'
'Segura, Joseba Orive G\'omez de'
'Rojo, Te\'ofilo'
'Arriortua, Mar\'ia I.'

_publ_section_title
;
 {Co(HBpe)2}(V4O12): pedal motion induced order--disorder P\=1\\rightarrow
 C\=1 transition and disrupted C\=1\\rightarrow C2/m displacive transition
 due to thermal instability
;
_journal_issue 21
_journal_name_full CrystEngComm
_journal_page_first 6488
_journal_paper_doi 10.1039/c1ce05418j
_journal_volume 13
_journal_year 2011
_chemical_compound_source 'synthesis as described'
_chemical_formula_moiety 'C24 H22 Co N4 O12 V4'
_chemical_formula_sum 'C24 H22 Co N4 O12 V4'
_chemical_formula_weight 821.15
_chemical_name_systematic
;
?
;
_space_group_IT_number 2
_symmetry_cell_setting triclinic
_symmetry_Int_Tables_number 2
_symmetry_space_group_name_Hall '-P 1 (1/2*x+1/2*y,1/2*x-1/2*y,-z)'
_symmetry_space_group_name_H-M 'C -1'
_atom_sites_solution_hydrogens geom
_atom_sites_solution_primary direct
_atom_sites_solution_secondary difmap
_audit_conform_dict_location ftp://ftp.iucr.org/pub/cif_core.dic
_audit_conform_dict_name cif_core.dic
_audit_conform_dict_version 2.3
_audit_creation_date 2010-04-21T11:55:55-00:00
_audit_creation_method 'WinGX routine CIF_UPDATE'
_cell_angle_alpha 89.727(18)
_cell_angle_beta 95.358(18)
_cell_angle_gamma 90.177(17)
_cell_formula_units_Z 2
_cell_length_a 15.456(3)
_cell_length_b 12.141(3)
_cell_length_c 7.915(5)
_cell_measurement_reflns_used 2285
_cell_measurement_temperature 503(2)
_cell_measurement_theta_max 32.5723
_cell_measurement_theta_min 3.0065
_cell_volume 1478.7(10)
_computing_cell_refinement
;
CrysAlisPro, Oxford Diffraction Ltd.,
Version 1.171.33.42 (release 29-05-2009 CrysAlis171 .NET)
(compiled May 29 2009,17:40:42)
;
_computing_data_collection
;
CrysAlisPro, Oxford Diffraction Ltd.,
Version 1.171.33.42 (release 29-05-2009 CrysAlis171 .NET)
(compiled May 29 2009,17:40:42)
;
_computing_data_reduction
;
CrysAlisPro, Oxford Diffraction Ltd.,
Version 1.171.33.42 (release 29-05-2009 CrysAlis171 .NET)
(compiled May 29 2009,17:40:42)
;
_computing_structure_refinement 'SHELXL-97 (Sheldrick, 1997)'
_diffrn_ambient_temperature 503(2)
_diffrn_detector_area_resol_mean 8.3504
_diffrn_measured_fraction_theta_full 0.997
_diffrn_measured_fraction_theta_max 0.903
_diffrn_measurement_device_type 'Xcalibur, Sapphire2, large Be window'
_diffrn_measurement_method '\w scans'
_diffrn_orient_matrix_UB_11 0.0334596788
_diffrn_orient_matrix_UB_12 -0.0397383845
_diffrn_orient_matrix_UB_13 0.0176648526
_diffrn_orient_matrix_UB_21 0.0307515422
_diffrn_orient_matrix_UB_22 0.0431208049
_diffrn_orient_matrix_UB_23 0.0155025494
_diffrn_orient_matrix_UB_31 -0.0079015592
_diffrn_orient_matrix_UB_32 0.0005287249
_diffrn_orient_matrix_UB_33 0.0873041224
_diffrn_radiation_monochromator graphite
_diffrn_radiation_type MoK\a
_diffrn_radiation_wavelength 0.71073
_diffrn_reflns_av_R_equivalents 0.0354
_diffrn_reflns_av_unetI/netI 0.0753
_diffrn_reflns_limit_h_max 22
_diffrn_reflns_limit_h_min -22
_diffrn_reflns_limit_k_max 17
_diffrn_reflns_limit_k_min -18
_diffrn_reflns_limit_l_max 11
_diffrn_reflns_limit_l_min -11
_diffrn_reflns_number 9295
_diffrn_reflns_theta_full 25.24
_diffrn_reflns_theta_max 32.45
_diffrn_reflns_theta_min 3.25
_exptl_absorpt_coefficient_mu 1.835
_exptl_absorpt_correction_T_max 0.827
_exptl_absorpt_correction_T_min 0.628
_exptl_absorpt_correction_type analytical
_exptl_absorpt_process_details
;
CrysAlisPro, Oxford Diffraction Ltd.,
Version 1.171.33.42 (release 29-05-2009 CrysAlis171 .NET)
(compiled May 29 2009,17:40:42)
Analytical numeric absorption correction using a multifaceted crystal
model based on expressions derived by R.C. Clark & J.S.
(Clark, R. C. & Reid, J. S. (1995). Acta Cryst. A51, 887-897)
;
_exptl_crystal_colour Red
_exptl_crystal_density_diffrn 1.844
_exptl_crystal_density_method 'not measured'
_exptl_crystal_description Prism
_exptl_crystal_F_000 818
_exptl_crystal_size_max 0.4753
_exptl_crystal_size_mid 0.1641
_exptl_crystal_size_min 0.1191
_refine_diff_density_max 0.609
_refine_diff_density_min -0.718
_refine_diff_density_rms 0.090
_refine_ls_extinction_method none
_refine_ls_goodness_of_fit_ref 0.966
_refine_ls_hydrogen_treatment constr
_refine_ls_matrix_type full
_refine_ls_number_parameters 319
_refine_ls_number_reflns 4801
_refine_ls_number_restraints 160
_refine_ls_restrained_S_all 0.953
_refine_ls_R_factor_all 0.1113
_refine_ls_R_factor_gt 0.0498
_refine_ls_shift/su_max 0.001
_refine_ls_shift/su_mean 0.000
_refine_ls_structure_factor_coef Fsqd
_refine_ls_weighting_details 'calc w=1/[\s^2^(Fo^2^)+(0.0628P)^2^+0.0000P] where P=(Fo^2^+2Fc^2^)/3'
_refine_ls_weighting_scheme calc
_refine_ls_wR_factor_gt 0.1213
_refine_ls_wR_factor_ref 0.1384
_reflns_number_gt 2488
_reflns_number_total 4801
_reflns_threshold_expression >2sigma(I)
_cod_data_source_file c1ce05418j.txt
_cod_data_source_block CoHBpe503K
_cod_original_sg_symbol_Hall '-C 1'
_cod_database_code 7206609

loop_
_symmetry_equiv_pos_as_xyz
'x, y, z'
'x+1/2, y+1/2, z'
'-x, -y, -z'
'-x+1/2, -y+1/2, -z'

loop_
_atom_site_label
_atom_site_type_symbol
_atom_site_fract_x
_atom_site_fract_y
_atom_site_fract_z
_atom_site_U_iso_or_equiv
_atom_site_adp_type
_atom_site_occupancy
_atom_site_symmetry_multiplicity
_atom_site_calc_flag
_atom_site_refinement_flags
_atom_site_disorder_assembly
_atom_site_disorder_group
N1A N 0.3694(8) 0.0142(14) 0.562(3) 0.049(3) Uani 0.50 1 d PD A 1
C1A C 0.3235(11) -0.0749(14) 0.592(4) 0.086(6) Uani 0.50 1 d PDU A 1
H1A H 0.3468 -0.1436 0.5713 0.103 Uiso 0.50 1 calc PR A 1
C2A C 0.2417(9) -0.0701(12) 0.653(2) 0.072(4) Uani 0.50 1 d PDU A 1
H2A H 0.2153 -0.1332 0.6912 0.086 Uiso 0.50 1 calc PR A 1
C3A C 0.2014(7) 0.0303(13) 0.655(2) 0.057(3) Uani 0.50 1 d PDU A 1
C4A C 0.2494(10) 0.1219(11) 0.624(3) 0.077(4) Uani 0.50 1 d PDU A 1
H4A H 0.2245 0.1915 0.6227 0.092 Uiso 0.50 1 calc PR A 1
C5A C 0.3351(10) 0.1089(13) 0.594(4) 0.067(4) Uani 0.50 1 d PDU A 1
H5A H 0.3705 0.1710 0.5980 0.080 Uiso 0.50 1 calc PR A 1
N1B N 0.3738(8) -0.0107(14) 0.590(3) 0.049(3) Uani 0.50 1 d PD A 2
C1B C 0.3346(10) -0.1077(13) 0.601(3) 0.067(4) Uani 0.50 1 d PDU A 2
H1B H 0.3676 -0.1713 0.5957 0.081 Uiso 0.50 1 calc PR A 2
C2B C 0.2462(9) -0.1183(12) 0.619(2) 0.073(4) Uani 0.50 1 d PDU A 2
H2B H 0.2192 -0.1866 0.6061 0.087 Uiso 0.50 1 calc PR A 2
C3B C 0.1994(7) -0.0277(14) 0.656(2) 0.059(4) Uani 0.50 1 d PDU A 2
C4B C 0.2396(9) 0.0733(12) 0.646(3) 0.071(4) Uani 0.50 1 d PDU A 2
H4B H 0.2112 0.1379 0.6701 0.085 Uiso 0.50 1 calc PR A 2
C5B C 0.3232(11) 0.0753(13) 0.599(4) 0.082(6) Uani 0.50 1 d PDU A 2
H5B H 0.3458 0.1436 0.5725 0.098 Uiso 0.50 1 calc PR A 2
C7A C 0.0543(6) -0.0303(10) 0.7217(16) 0.061(3) Uani 0.50 1 d PDU A 1
H7A H 0.0688 -0.1040 0.7099 0.073 Uiso 0.50 1 calc PR A 1
C6A C 0.1102(5) 0.0458(9) 0.6929(13) 0.068(3) Uani 0.50 1 d PDU A 1
H6A H 0.0908 0.1182 0.6961 0.082 Uiso 0.50 1 calc PR A 1
C7B C 0.0552(7) 0.0364(11) 0.7204(17) 0.065(3) Uani 0.50 1 d PDU A 2
H7B H 0.0711 0.1101 0.7143 0.078 Uiso 0.50 1 calc PR A 2
C6B C 0.1088(5) -0.0425(10) 0.6942(12) 0.066(2) Uani 0.50 1 d PDU A 2
H6B H 0.0882 -0.1143 0.6999 0.079 Uiso 0.50 1 calc PR A 2
N2B N -0.2010(12) -0.0101(19) 0.842(2) 0.060(3) Uani 0.50 1 d PD A 2
H2B1 H -0.2567 -0.0129 0.8262 0.072 Uiso 0.50 1 calc PR A 2
C8B C -0.1521(14) -0.1025(19) 0.847(5) 0.096(8) Uani 0.50 1 d PDU A 2
H8B H -0.1703 -0.1675 0.8951 0.116 Uiso 0.50 1 calc PR A 2
C9B C -0.0751(15) -0.096(2) 0.776(5) 0.092(8) Uani 0.50 1 d PDU A 2
H9B H -0.0501 -0.1599 0.7382 0.111 Uiso 0.50 1 calc PR A 2
C10B C -0.0344(10) 0.002(2) 0.761(4) 0.066(7) Uani 0.50 1 d PDU A 2
C11B C -0.0766(14) 0.0957(19) 0.812(3) 0.076(6) Uani 0.50 1 d PDU A 2
H11B H -0.0495 0.1641 0.8109 0.091 Uiso 0.50 1 calc PR A 2
C12B C -0.1584(14) 0.0865(17) 0.865(2) 0.073(6) Uani 0.50 1 d PDU A 2
H12B H -0.1839 0.1458 0.9155 0.087 Uiso 0.50 1 calc PR A 2
N2A N -0.1952(11) 0.0110(18) 0.878(3) 0.060(3) Uani 0.50 1 d PD A 1
H2A1 H -0.2352 0.0155 0.9461 0.072 Uiso 0.50 1 calc PR A 1
C8A C -0.1660(13) -0.0881(15) 0.834(4) 0.069(5) Uani 0.50 1 d PDU A 1
H8A H -0.2020 -0.1497 0.8223 0.082 Uiso 0.50 1 calc PR A 1
C9A C -0.0803(16) -0.0924(17) 0.806(5) 0.080(7) Uani 0.50 1 d PDU A 1
H9A H -0.0527 -0.1604 0.8095 0.096 Uiso 0.50 1 calc PR A 1
C10A C -0.0342(12) -0.001(2) 0.774(5) 0.081(8) Uani 0.50 1 d PDU A 1
C11A C -0.0792(14) 0.099(2) 0.762(3) 0.083(7) Uani 0.50 1 d PDU A 1
H11A H -0.0539 0.1618 0.7204 0.099 Uiso 0.50 1 calc PR A 1
C12A C -0.1614(12) 0.1031(18) 0.814(2) 0.070(5) Uani 0.50 1 d PDU A 1
H12A H -0.1932 0.1681 0.8052 0.084 Uiso 0.50 1 calc PR A 1
O1 O 0.53699(19) -0.1247(3) 0.6712(3) 0.0672(8) Uani 1 1 d . A .
O2 O 0.65634(17) 0.2240(3) 0.8777(4) 0.0732(9) Uani 1 1 d . . .
O3 O 0.65646(17) -0.2230(3) 0.8787(4) 0.0713(8) Uani 1 1 d . . .
O4 O 0.5001(2) -0.1700(3) 1.0011(4) 0.0840(10) Uani 1 1 d . . .
O5 O 0.62960(15) 0.0005(2) 0.9216(3) 0.0556(7) Uani 1 1 d . . .
O6 O 0.53738(19) 0.1252(3) 0.6691(3) 0.0664(8) Uani 1 1 d . A .
V1 V 0.58073(3) -0.13196(5) 0.86699(7) 0.04279(18) Uani 1 1 d . . .
V2 V 0.58062(3) 0.13300(5) 0.86577(7) 0.04266(18) Uani 1 1 d . . .
Co1 Co 0.5000 0.0000 0.5000 0.0446(2) Uani 1 2 d SD . .

loop_
_atom_site_aniso_label
_atom_site_aniso_U_11
_atom_site_aniso_U_22
_atom_site_aniso_U_33
_atom_site_aniso_U_23
_atom_site_aniso_U_13
_atom_site_aniso_U_12
N1A 0.0355(19) 0.068(7) 0.043(7) 0.019(5) 0.009(3) 0.005(3)
C1A 0.051(7) 0.066(11) 0.145(12) 0.051(10) 0.031(7) 0.025(7)
C2A 0.048(6) 0.086(11) 0.086(9) -0.013(8) 0.032(6) -0.026(8)
C3A 0.039(5) 0.079(10) 0.054(5) -0.005(8) 0.017(4) -0.011(6)
C4A 0.055(6) 0.066(9) 0.114(11) -0.011(10) 0.034(6) -0.007(7)
C5A 0.036(5) 0.062(9) 0.105(9) -0.018(9) 0.021(6) -0.011(6)
N1B 0.0355(19) 0.068(7) 0.043(7) 0.019(5) 0.009(3) 0.005(3)
C1B 0.047(7) 0.059(9) 0.100(9) 0.025(8) 0.030(7) 0.008(6)
C2B 0.060(6) 0.078(10) 0.083(9) -0.008(8) 0.024(6) -0.014(7)
C3B 0.037(5) 0.089(10) 0.054(5) 0.009(8) 0.015(4) -0.007(7)
C4B 0.046(7) 0.070(11) 0.102(9) 0.002(10) 0.035(6) 0.008(8)
C5B 0.053(7) 0.063(10) 0.137(12) -0.039(11) 0.042(7) -0.024(7)
C7A 0.030(4) 0.082(8) 0.074(6) -0.001(7) 0.019(4) -0.004(5)
C6A 0.035(4) 0.078(8) 0.094(7) -0.009(6) 0.020(4) -0.003(5)
C7B 0.036(5) 0.086(8) 0.074(6) -0.002(8) 0.008(4) -0.005(6)
C6B 0.038(5) 0.088(8) 0.073(5) 0.010(6) 0.012(4) -0.004(5)
N2B 0.029(2) 0.118(9) 0.034(8) -0.029(5) 0.001(4) -0.011(4)
C8B 0.052(11) 0.137(16) 0.101(12) 0.067(10) 0.015(10) 0.028(9)
C9B 0.043(9) 0.145(18) 0.090(14) 0.005(11) 0.017(8) 0.028(10)
C10B 0.021(8) 0.137(17) 0.042(7) 0.005(10) 0.008(6) -0.001(11)
C11B 0.056(8) 0.107(13) 0.066(12) -0.036(8) 0.010(7) -0.028(8)
C12B 0.061(8) 0.103(14) 0.053(10) -0.032(9) -0.007(7) 0.012(9)
N2A 0.029(2) 0.118(9) 0.034(8) -0.029(5) 0.001(4) -0.011(4)
C8A 0.033(6) 0.071(10) 0.099(12) 0.017(9) -0.010(7) 0.000(7)
C9A 0.074(14) 0.076(11) 0.092(13) 0.035(9) 0.013(9) 0.020(9)
C10A 0.045(13) 0.116(16) 0.081(15) -0.019(13) 0.000(10) 0.003(13)
C11A 0.062(9) 0.119(13) 0.070(14) -0.015(9) 0.015(8) -0.036(9)
C12A 0.042(7) 0.112(11) 0.055(10) 0.009(7) 0.004(6) -0.003(6)
O1 0.0724(18) 0.076(2) 0.0500(14) 0.0105(14) -0.0125(14) -0.0105(16)
O2 0.0483(15) 0.079(2) 0.091(2) -0.0071(17) 0.0028(15) -0.0192(15)
O3 0.0476(15) 0.074(2) 0.093(2) 0.0049(17) 0.0070(15) 0.0147(14)
O4 0.087(2) 0.079(2) 0.097(2) 0.0004(18) 0.0648(18) 0.0008(17)
O5 0.0418(13) 0.0623(18) 0.0609(15) -0.0011(13) -0.0049(12) -0.0020(12)
O6 0.0753(19) 0.070(2) 0.0508(14) -0.0078(13) -0.0106(14) 0.0087(15)
V1 0.0300(3) 0.0590(4) 0.0404(3) 0.0032(3) 0.0085(2) 0.0030(2)
V2 0.0306(3) 0.0580(4) 0.0404(3) -0.0044(3) 0.0090(2) -0.0042(2)
Co1 0.0299(3) 0.0716(5) 0.0325(3) -0.0002(3) 0.0051(2) -0.0005(3)

loop_
_atom_type_symbol
_atom_type_description
_atom_type_scat_dispersion_real
_atom_type_scat_dispersion_imag
_atom_type_scat_source
C C 0.0033 0.0016 'International Tables Vol C Tables 4.2.6.8 and 6.1.1.4'
H H 0 0 'International Tables Vol C Tables 4.2.6.8 and 6.1.1.4'
N N 0.0061 0.0033 'International Tables Vol C Tables 4.2.6.8 and 6.1.1.4'
O O 0.0106 0.006 'International Tables Vol C Tables 4.2.6.8 and 6.1.1.4'
V V 0.3005 0.5294 'International Tables Vol C Tables 4.2.6.8 and 6.1.1.4'
Co Co 0.3494 0.9721 'International Tables Vol C Tables 4.2.6.8 and 6.1.1.4'

loop_
_geom_angle_atom_site_label_1
_geom_angle_atom_site_label_2
_geom_angle_atom_site_label_3
_geom_angle
_geom_angle_site_symmetry_1
_geom_angle_site_symmetry_3
C5A N1A C1A 116.7(11) . .
C5A N1A Co1 122.2(11) . .
C1A N1A Co1 120.5(10) . .
N1A C1A C2A 122.8(13) . .
C3A C2A C1A 118.2(11) . .
C4A C3A C2A 117.6(9) . .
C4A C3A C6A 118.2(13) . .
C2A C3A C6A 124.2(12) . .
C3A C4A C5A 118.8(12) . .
N1A C5A C4A 123.6(13) . .
C5B N1B C1B 115.0(10) . .
C5B N1B Co1 122.8(11) . .
C1B N1B Co1 120.4(11) . .
N1B C1B C2B 122.9(12) . .
C3B C2B C1B 119.7(12) . .
C2B C3B C4B 117.0(9) . .
C2B C3B C6B 118.9(13) . .
C4B C3B C6B 124.1(13) . .
C5B C4B C3B 117.9(11) . .
N1B C5B C4B 125.7(13) . .
C6A C7A C10A 120.7(15) . .
C7A C6A C3A 127.2(12) . .
C6B C7B C10B 116.5(15) . .
C7B C6B C3B 125.4(13) . .
C12B N2B C8B 117.1(16) . .
N2B C8B C9B 117.0(16) . .
C10B C9B C8B 120.8(16) . .
C9B C10B C11B 117.3(12) . .
C9B C10B C7B 134.4(18) . .
C11B C10B C7B 107.7(18) . .
C12B C11B C10B 119.7(13) . .
N2B C12B C11B 118.6(13) . .
C8A N2A C12A 119.5(15) . .
N2A C8A C9A 115.7(13) . .
C10A C9A C8A 122.1(13) . .
C9A C10A C11A 117.1(13) . .
C9A C10A C7A 110.9(18) . .
C11A C10A C7A 130.7(19) . .
C12A C11A C10A 119.1(14) . .
N2A C12A C11A 118.7(14) . .
V1 O1 Co1 136.19(18) . .
V2 O4 V1 150.1(2) 3_657 .
V1 O5 V2 125.00(13) . .
V2 O6 Co1 136.23(18) . .
O3 V1 O1 108.91(16) . .
O3 V1 O4 109.76(16) . .
O1 V1 O4 109.25(16) . .
O3 V1 O5 108.25(14) . .
O1 V1 O5 107.90(14) . .
O4 V1 O5 112.69(14) . .
O2 V2 O6 109.19(16) . .
O2 V2 O4 109.80(16) . 3_657
O6 V2 O4 109.52(16) . 3_657
O2 V2 O5 108.00(14) . .
O6 V2 O5 107.51(14) . .
O4 V2 O5 112.75(14) 3_657 .
O1 Co1 O1 180.0 . 3_656
O1 Co1 O6 86.00(12) . 3_656
O1 Co1 O6 94.00(12) 3_656 3_656
O1 Co1 O6 94.00(12) . .
O1 Co1 O6 86.00(12) 3_656 .
O6 Co1 O6 180.0 3_656 .
O1 Co1 N1A 83.0(5) . 3_656
O1 Co1 N1A 97.0(5) 3_656 3_656
O6 Co1 N1A 90.2(7) 3_656 3_656
O6 Co1 N1A 89.8(7) . 3_656
O1 Co1 N1A 97.0(5) . .
O1 Co1 N1A 83.0(5) 3_656 .
O6 Co1 N1A 89.8(7) 3_656 .
O6 Co1 N1A 90.2(7) . .
N1A Co1 N1A 180.000(1) 3_656 .
O1 Co1 N1B 93.1(5) . 3_656
O1 Co1 N1B 86.9(5) 3_656 3_656
O6 Co1 N1B 92.0(7) 3_656 3_656
O6 Co1 N1B 88.0(7) . 3_656
N1A Co1 N1B 10.1(8) 3_656 3_656
N1A Co1 N1B 169.9(8) . 3_656
O1 Co1 N1B 86.9(5) . .
O1 Co1 N1B 93.1(5) 3_656 .
O6 Co1 N1B 88.0(7) 3_656 .
O6 Co1 N1B 92.0(7) . .
N1A Co1 N1B 169.9(8) 3_656 .
N1A Co1 N1B 10.1(8) . .
N1B Co1 N1B 180.0(2) 3_656 .

loop_
_geom_bond_atom_site_label_1
_geom_bond_atom_site_label_2
_geom_bond_distance
_geom_bond_site_symmetry_2
N1A C5A 1.305(13) .
N1A C1A 1.324(12) .
N1A Co1 2.128(9) .
C1A C2A 1.398(13) .
C2A C3A 1.371(15) .
C3A C4A 1.369(15) .
C3A C6A 1.480(11) .
C4A C5A 1.376(12) .
N1B C5B 1.314(13) .
N1B C1B 1.330(12) .
N1B Co1 2.140(9) .
C1B C2B 1.392(13) .
C2B C3B 1.367(15) .
C3B C4B 1.378(15) .
C3B C6B 1.469(11) .
C4B C5B 1.377(12) .
C7A C6A 1.298(11) .
C7A C10A 1.510(14) .
C7B C6B 1.298(11) .
C7B C10B 1.508(13) .
N2B C12B 1.349(13) .
N2B C8B 1.352(14) .
C8B C9B 1.362(15) .
C9B C10B 1.357(13) .
C10B C11B 1.392(15) .
C11B C12B 1.371(13) .
N2A C8A 1.345(13) .
N2A C12A 1.349(14) .
C8A C9A 1.363(14) .
C9A C10A 1.358(13) .
C10A C11A 1.396(15) .
C11A C12A 1.371(13) .
O1 V1 1.634(3) .
O1 Co1 2.073(3) .
O2 V2 1.604(3) .
O3 V1 1.609(3) .
O4 V2 1.768(3) 3_657
O4 V1 1.769(3) .
O5 V1 1.812(3) .
O5 V2 1.815(3) .
O6 V2 1.639(3) .
O6 Co1 2.075(3) .
V2 O4 1.768(3) 3_657
Co1 O1 2.073(3) 3_656
Co1 O6 2.075(3) 3_656
Co1 N1A 2.128(9) 3_656
Co1 N1B 2.140(9) 3_656
